data_7034983
loop_
_publ_author_name
'de Krom, Iris'
'Lutz, Martin'
'M\"uller, Christian'

_publ_section_title
;
 2-(2'-Pyridyl)-4,6-diphenylphosphinine versus
 2-(2'-pyridyl)-4,6-diphenylpyridine: synthesis and characterization of
 novel Cr(0), Mo(0) and W(0) carbonyl complexes containing chelating P,N
 and N,N ligands.
;
_journal_issue 22
_journal_name_full 'Dalton transactions (Cambridge, England : 2003)'
_journal_page_first 10304
_journal_page_last 10314
_journal_paper_doi 10.1039/c5dt01261a
_journal_volume 44
_journal_year 2015
_chemical_formula_moiety 'C26 H16 N O4 P W'
_chemical_formula_sum 'C26 H16 N O4 P W'
_chemical_formula_weight 621.22
_space_group_crystal_system orthorhombic
_space_group_IT_number 33
_space_group_name_Hall 'P 2c -2n'
_space_group_name_H-M_alt 'P n a 21'
_symmetry_space_group_name_Hall 'P 2c -2n'
_symmetry_space_group_name_H-M 'P n a 21'
_atom_sites_solution_hydrogens difmap
_atom_sites_solution_primary direct
_atom_sites_solution_secondary difmap
_audit_creation_method SHELXL-2014/7
_audit_update_record
;
2015-03-25 deposited with the CCDC.
2015-05-07 downloaded from the CCDC.
;
_cell_angle_alpha 90
_cell_angle_beta 90
_cell_angle_gamma 90
_cell_formula_units_Z 4
_cell_length_a 15.7856(4)
_cell_length_b 18.8326(5)
_cell_length_c 7.2886(2)
_cell_measurement_reflns_used 9868
_cell_measurement_temperature 150(2)
_cell_measurement_theta_max 27.47
_cell_measurement_theta_min 2.16
_cell_volume 2166.78(10)
_computing_cell_refinement 'SAINT V7.68A'
_computing_data_collection Apex2
_computing_data_reduction 'SAINT V7.68A, Sadabs'
_computing_structure_refinement 'SHELXL-2014/7 (Sheldrick, 2014)'
_computing_structure_solution 'SHELXS-97 (Sheldrick, 2008)'
_diffrn_ambient_temperature 150(2)
_diffrn_measured_fraction_theta_full 1.000
_diffrn_measured_fraction_theta_max 1.000
_diffrn_measurement_device_type 'Bruker Kappa ApexII'
_diffrn_measurement_method '\f and \w scans'
_diffrn_radiation_type MoK\a
_diffrn_radiation_wavelength 0.71073
_diffrn_reflns_av_R_equivalents 0.0186
_diffrn_reflns_av_unetI/netI 0.0098
_diffrn_reflns_laue_measured_fraction_full 1.000
_diffrn_reflns_laue_measured_fraction_max 1.000
_diffrn_reflns_limit_h_max 20
_diffrn_reflns_limit_h_min -20
_diffrn_reflns_limit_k_max 24
_diffrn_reflns_limit_k_min -24
_diffrn_reflns_limit_l_max 9
_diffrn_reflns_limit_l_min -9
_diffrn_reflns_number 42028
_diffrn_reflns_point_group_measured_fraction_full 0.999
_diffrn_reflns_point_group_measured_fraction_max 1.000
_diffrn_reflns_theta_full 25.242
_diffrn_reflns_theta_max 27.486
_diffrn_reflns_theta_min 1.683
_diffrn_source 'sealed tube'
_exptl_absorpt_coefficient_mu 5.440
_exptl_absorpt_correction_T_max 0.3461
_exptl_absorpt_correction_T_min 0.1719
_exptl_absorpt_correction_type analytical
_exptl_absorpt_process_details SADABS-2008/1
_exptl_crystal_colour red
_exptl_crystal_density_diffrn 1.904
_exptl_crystal_description block
_exptl_crystal_F_000 1200
_exptl_crystal_size_max 0.38
_exptl_crystal_size_mid 0.38
_exptl_crystal_size_min 0.38
_refine_diff_density_max 0.411
_refine_diff_density_min -0.350
_refine_diff_density_rms 0.050
_refine_ls_abs_structure_details
;
 Refined as an inversion twin.
;
_refine_ls_abs_structure_Flack -0.006(5)
_refine_ls_extinction_coef 0.00074(8)
_refine_ls_extinction_expression Fc^*^=kFc[1+0.001xFc^2^\l^3^/sin(2\q)]^-1/4^
_refine_ls_extinction_method 'SHELXL-2014/7 (Sheldrick 2014'
_refine_ls_goodness_of_fit_ref 1.060
_refine_ls_hydrogen_treatment constr
_refine_ls_matrix_type full
_refine_ls_number_parameters 300
_refine_ls_number_reflns 4970
_refine_ls_number_restraints 1
_refine_ls_restrained_S_all 1.059
_refine_ls_R_factor_all 0.0114
_refine_ls_R_factor_gt 0.0108
_refine_ls_shift/su_max 0.003
_refine_ls_shift/su_mean 0.000
_refine_ls_structure_factor_coef Fsqd
_refine_ls_weighting_details 'w=1/[\s^2^(Fo^2^)+(0.0151P)^2^+0.8667P] where P=(Fo^2^+2Fc^2^)/3'
_refine_ls_weighting_scheme calc
_refine_ls_wR_factor_gt 0.0275
_refine_ls_wR_factor_ref 0.0278
_reflns_Friedel_coverage 0.854
_reflns_friedel_fraction_full 0.999
_reflns_friedel_fraction_max 1.000
_reflns_number_gt 4846
_reflns_number_total 4970
_reflns_threshold_expression 'I > 2\s(I)'
_cod_data_source_file c5dt01261a2.cif
_cod_data_source_block l0131a
_cod_depositor_comments 'Adding full bibliography for 7034982--7034986.cif.'
_cod_database_code 7034983
_shelx_shelxl_version_number 2014/7
_shelx_space_group_comment
;
The symmetry employed for this shelxl refinement is uniquely defined
by the following loop, which should always be used as a source of
symmetry information in preference to the above space-group names.
They are only intended as comments.
;

loop_
_space_group_symop_operation_xyz
'x, y, z'
'-x, -y, z+1/2'
'-x+1/2, y+1/2, z+1/2'
'x+1/2, -y+1/2, z'

loop_
_atom_site_label
_atom_site_type_symbol
_atom_site_fract_x
_atom_site_fract_y
_atom_site_fract_z
_atom_site_U_iso_or_equiv
_atom_site_adp_type
_atom_site_occupancy
_atom_site_site_symmetry_order
_atom_site_calc_flag
_atom_site_refinement_flags_posn
_atom_site_refinement_flags_adp
W1 W 0.17303(2) 0.31502(2) 0.69244(2) 0.01684(4) Uani 1 1 d . .
P1 P 0.14552(4) 0.18670(3) 0.66098(9) 0.01600(17) Uani 1 1 d . .
O1 O 0.09311(15) 0.31858(11) 1.0925(3) 0.0308(5) Uani 1 1 d . .
O2 O 0.16677(14) 0.47977(12) 0.7491(3) 0.0358(6) Uani 1 1 d . .
O3 O 0.25672(15) 0.34959(16) 0.3052(3) 0.0412(6) Uani 1 1 d . .
O4 O 0.35310(16) 0.31247(12) 0.8721(4) 0.0337(6) Uani 1 1 d . .
N1 N 0.04218(15) 0.30591(12) 0.5585(3) 0.0180(5) Uani 1 1 d . .
C1 C 0.17776(14) 0.10172(14) 0.7152(6) 0.0181(7) Uani 1 1 d . .
C2 C 0.12000(14) 0.04523(12) 0.7072(5) 0.0171(5) Uani 1 1 d . .
H2 H 0.1406 -0.0002 0.7420 0.021 Uiso 1 1 calc R U
C3 C 0.03519(16) 0.04902(13) 0.6532(3) 0.0173(6) Uani 1 1 d . .
C4 C -0.00138(16) 0.11285(14) 0.5970(4) 0.0174(5) Uani 1 1 d . .
H4 H -0.0588 0.1120 0.5578 0.021 Uiso 1 1 calc R U
C5 C 0.04095(17) 0.17782(13) 0.5946(4) 0.0163(5) Uani 1 1 d . .
C6 C 0.00044(15) 0.24384(15) 0.5295(4) 0.0182(5) Uani 1 1 d . .
C7 C -0.07727(17) 0.24272(15) 0.4381(4) 0.0237(6) Uani 1 1 d . .
H7 H -0.1049 0.1987 0.4163 0.028 Uiso 1 1 calc R U
C8 C -0.1143(2) 0.30495(17) 0.3793(5) 0.0262(6) Uani 1 1 d . .
H8 H -0.1675 0.3044 0.3184 0.031 Uiso 1 1 calc R U
C9 C -0.0725(2) 0.36818(17) 0.4107(4) 0.0240(6) Uani 1 1 d . .
H9 H -0.0963 0.4120 0.3720 0.029 Uiso 1 1 calc R U
C10 C 0.00473(17) 0.36621(15) 0.4997(4) 0.0218(6) Uani 1 1 d . .
H10 H 0.0332 0.4099 0.5207 0.026 Uiso 1 1 calc R U
C11 C 0.26679(16) 0.08663(14) 0.7705(4) 0.0184(5) Uani 1 1 d . .
C12 C 0.31361(18) 0.13456(16) 0.8756(4) 0.0212(6) Uani 1 1 d . .
H12 H 0.2884 0.1778 0.9148 0.025 Uiso 1 1 calc R U
C13 C 0.3972(2) 0.11931(19) 0.9234(4) 0.0267(7) Uani 1 1 d . .
H13 H 0.4288 0.1526 0.9936 0.032 Uiso 1 1 calc R U
C14 C 0.43437(18) 0.05633(18) 0.8697(4) 0.0285(7) Uani 1 1 d . .
H14 H 0.4911 0.0459 0.9042 0.034 Uiso 1 1 calc R U
C15 C 0.38842(19) 0.00837(16) 0.7650(4) 0.0263(6) Uani 1 1 d . .
H15 H 0.4138 -0.0351 0.7283 0.032 Uiso 1 1 calc R U
C16 C 0.30557(17) 0.02330(14) 0.7134(6) 0.0230(6) Uani 1 1 d . .
H16 H 0.2751 -0.0094 0.6393 0.028 Uiso 1 1 calc R U
C17 C -0.01774(16) -0.01645(13) 0.6554(3) 0.0177(6) Uani 1 1 d . .
C18 C -0.10312(15) -0.01362(12) 0.7075(5) 0.0198(5) Uani 1 1 d . .
H18 H -0.1278 0.0305 0.7412 0.024 Uiso 1 1 calc R U
C19 C -0.15182(16) -0.07486(14) 0.7101(6) 0.0231(6) Uani 1 1 d . .
H19 H -0.2097 -0.0724 0.7453 0.028 Uiso 1 1 calc R U
C20 C -0.11673(17) -0.13963(14) 0.6618(4) 0.0223(7) Uani 1 1 d . .
H20 H -0.1503 -0.1815 0.6650 0.027 Uiso 1 1 calc R U
C21 C -0.03225(18) -0.14314(14) 0.6087(4) 0.0209(5) Uani 1 1 d . .
H21 H -0.0082 -0.1874 0.5743 0.025 Uiso 1 1 calc R U
C22 C 0.01691(17) -0.08219(14) 0.6058(4) 0.0198(5) Uani 1 1 d . .
H22 H 0.0747 -0.0850 0.5699 0.024 Uiso 1 1 calc R U
C23 C 0.12165(18) 0.31393(13) 0.9481(4) 0.0205(6) Uani 1 1 d . .
C24 C 0.16920(16) 0.41910(15) 0.7231(5) 0.0251(9) Uani 1 1 d . .
C25 C 0.22521(18) 0.33370(17) 0.4413(4) 0.0245(6) Uani 1 1 d . .
C26 C 0.2867(2) 0.31346(14) 0.8043(4) 0.0222(6) Uani 1 1 d . .

loop_
_atom_site_aniso_label
_atom_site_aniso_U_11
_atom_site_aniso_U_22
_atom_site_aniso_U_33
_atom_site_aniso_U_23
_atom_site_aniso_U_13
_atom_site_aniso_U_12
W1 0.01538(5) 0.01403(5) 0.02110(5) -0.00123(9) -0.00079(6) -0.00115(3)
P1 0.0150(3) 0.0143(3) 0.0187(5) -0.0007(2) -0.0022(3) 0.0002(2)
O1 0.0320(13) 0.0351(13) 0.0255(12) -0.0036(9) 0.0024(9) 0.0010(9)
O2 0.0400(13) 0.0182(11) 0.0491(17) -0.0050(9) -0.0016(10) -0.0011(8)
O3 0.0270(12) 0.0613(17) 0.0354(13) 0.0157(12) 0.0052(10) 0.0073(11)
O4 0.0217(12) 0.0384(14) 0.0411(14) -0.0020(10) -0.0079(11) -0.0067(9)
N1 0.0187(11) 0.0168(11) 0.0184(11) -0.0006(8) 0.0009(9) 0.0012(8)
C1 0.0174(11) 0.0168(10) 0.020(2) 0.0012(12) 0.0007(11) 0.0014(8)
C2 0.0207(10) 0.0148(10) 0.0158(13) -0.0006(13) -0.0002(13) 0.0023(8)
C3 0.0183(11) 0.0170(11) 0.0165(16) -0.0022(9) 0.0018(9) -0.0012(9)
C4 0.0147(12) 0.0180(12) 0.0195(13) -0.0013(10) -0.0015(10) 0.0003(9)
C5 0.0130(12) 0.0178(13) 0.0181(13) -0.0006(10) 0.0009(10) 0.0008(9)
C6 0.0146(12) 0.0207(13) 0.0194(12) 0.0013(10) 0.0022(9) 0.0019(10)
C7 0.0180(13) 0.0199(14) 0.0333(16) 0.0018(12) -0.0035(11) -0.0008(11)
C8 0.0178(14) 0.0298(16) 0.0310(16) 0.0050(12) -0.0035(12) 0.0039(11)
C9 0.0260(16) 0.0187(14) 0.0273(16) 0.0035(12) -0.0020(12) 0.0070(12)
C10 0.0231(14) 0.0186(13) 0.0235(13) 0.0015(10) 0.0023(11) 0.0018(10)
C11 0.0166(12) 0.0209(13) 0.0178(11) 0.0031(10) 0.0004(10) 0.0004(10)
C12 0.0179(13) 0.0231(15) 0.0228(13) 0.0004(11) -0.0012(10) 0.0009(10)
C13 0.0193(15) 0.0356(18) 0.0252(15) 0.0022(13) -0.0029(12) -0.0060(13)
C14 0.0146(13) 0.0397(18) 0.0311(15) 0.0107(14) -0.0014(11) 0.0033(12)
C15 0.0223(14) 0.0259(15) 0.0307(14) 0.0057(12) 0.0028(12) 0.0083(11)
C16 0.0196(10) 0.0213(11) 0.0281(18) 0.0037(14) 0.0011(14) 0.0019(9)
C17 0.0200(11) 0.0151(11) 0.0180(17) 0.0010(9) -0.0008(9) -0.0014(9)
C18 0.0205(10) 0.0193(10) 0.0195(14) -0.0028(14) -0.0024(14) 0.0008(8)
C19 0.0183(10) 0.0259(12) 0.0250(17) 0.0019(15) 0.0002(15) -0.0032(9)
C20 0.0241(12) 0.0204(11) 0.0225(19) 0.0002(11) -0.0022(11) -0.0064(9)
C21 0.0253(14) 0.0165(12) 0.0211(12) -0.0012(10) -0.0023(11) 0.0004(10)
C22 0.0192(12) 0.0197(13) 0.0206(13) -0.0003(10) 0.0015(10) 0.0011(10)
C23 0.0171(13) 0.0161(13) 0.0283(15) -0.0006(11) -0.0036(11) -0.0005(9)
C24 0.0206(12) 0.0217(12) 0.033(3) -0.0039(13) -0.0014(11) -0.0022(9)
C25 0.0156(13) 0.0291(15) 0.0288(16) 0.0017(13) -0.0030(11) 0.0038(11)
C26 0.0219(15) 0.0185(14) 0.0262(15) -0.0020(10) 0.0015(12) -0.0039(10)

loop_
_atom_type_symbol
_atom_type_description
_atom_type_scat_dispersion_real
_atom_type_scat_dispersion_imag
_atom_type_scat_source
C C 0.0033 0.0016 'International Tables Vol C Tables 4.2.6.8 and 6.1.1.4'
H H 0.0000 0.0000 'International Tables Vol C Tables 4.2.6.8 and 6.1.1.4'
N N 0.0061 0.0033 'International Tables Vol C Tables 4.2.6.8 and 6.1.1.4'
O O 0.0106 0.0060 'International Tables Vol C Tables 4.2.6.8 and 6.1.1.4'
P P 0.1023 0.0942 'International Tables Vol C Tables 4.2.6.8 and 6.1.1.4'
W W -0.8490 6.8722 'International Tables Vol C Tables 4.2.6.8 and 6.1.1.4'

loop_
_geom_angle_atom_site_label_1
_geom_angle_atom_site_label_2
_geom_angle_atom_site_label_3
_geom_angle
C26 W1 C24 89.76(11)
C26 W1 C23 89.08(12)
C24 W1 C23 83.91(13)
C26 W1 C25 90.34(12)
C24 W1 C25 86.71(14)
C23 W1 C25 170.61(11)
C26 W1 N1 174.78(9)
C24 W1 N1 95.46(10)
C23 W1 N1 91.73(10)
C25 W1 N1 89.70(10)
C26 W1 P1 100.61(8)
C24 W1 P1 168.06(7)
C23 W1 P1 90.29(7)
C25 W1 P1 99.02(9)
N1 W1 P1 74.23(6)
C1 P1 C5 104.84(12)
C1 P1 W1 146.71(10)
C5 P1 W1 106.80(9)
C10 N1 C6 117.5(2)
C10 N1 W1 117.85(18)
C6 N1 W1 124.62(17)
C2 C1 C11 118.7(2)
C2 C1 P1 120.17(18)
C11 C1 P1 121.15(19)
C3 C2 C1 126.6(2)
C3 C2 H2 116.7
C1 C2 H2 116.7
C4 C3 C2 121.6(2)
C4 C3 C17 119.0(2)
C2 C3 C17 119.5(2)
C5 C4 C3 124.2(2)
C5 C4 H4 117.9
C3 C4 H4 117.9
C4 C5 C6 122.4(2)
C4 C5 P1 122.6(2)
C6 C5 P1 114.97(19)
N1 C6 C7 120.9(2)
N1 C6 C5 117.7(2)
C7 C6 C5 121.4(2)
C8 C7 C6 120.5(3)
C8 C7 H7 119.7
C6 C7 H7 119.7
C7 C8 C9 118.7(3)
C7 C8 H8 120.7
C9 C8 H8 120.7
C8 C9 C10 118.4(3)
C8 C9 H9 120.8
C10 C9 H9 120.8
N1 C10 C9 123.9(3)
N1 C10 H10 118.0
C9 C10 H10 118.0
C12 C11 C16 118.8(3)
C12 C11 C1 121.7(3)
C16 C11 C1 119.6(3)
C13 C12 C11 120.3(3)
C13 C12 H12 119.8
C11 C12 H12 119.8
C14 C13 C12 120.6(3)
C14 C13 H13 119.7
C12 C13 H13 119.7
C13 C14 C15 119.5(3)
C13 C14 H14 120.2
C15 C14 H14 120.2
C14 C15 C16 120.6(3)
C14 C15 H15 119.7
C16 C15 H15 119.7
C15 C16 C11 120.1(3)
C15 C16 H16 119.9
C11 C16 H16 119.9
C22 C17 C18 118.6(2)
C22 C17 C3 120.7(2)
C18 C17 C3 120.7(2)
C19 C18 C17 120.4(2)
C19 C18 H18 119.8
C17 C18 H18 119.8
C20 C19 C18 120.5(2)
C20 C19 H19 119.8
C18 C19 H19 119.8
C19 C20 C21 119.8(2)
C19 C20 H20 120.1
C21 C20 H20 120.1
C22 C21 C20 120.1(3)
C22 C21 H21 119.9
C20 C21 H21 119.9
C21 C22 C17 120.6(2)
C21 C22 H22 119.7
C17 C22 H22 119.7
O1 C23 W1 175.0(2)
O2 C24 W1 177.1(3)
O3 C25 W1 174.4(3)
O4 C26 W1 179.2(3)

loop_
_geom_bond_atom_site_label_1
_geom_bond_atom_site_label_2
_geom_bond_distance
W1 C26 1.971(3)
W1 C24 1.974(3)
W1 C23 2.032(3)
W1 C25 2.038(3)
W1 N1 2.291(2)
W1 P1 2.4660(6)
P1 C1 1.725(3)
P1 C5 1.728(3)
O1 C23 1.148(4)
O2 C24 1.159(4)
O3 C25 1.149(4)
O4 C26 1.160(4)
N1 C10 1.350(4)
N1 C6 1.358(3)
C1 C2 1.402(3)
C1 C11 1.489(3)
C2 C3 1.397(3)
C2 H2 0.9500
C3 C4 1.395(4)
C3 C17 1.490(3)
C4 C5 1.394(4)
C4 H4 0.9500
C5 C6 1.476(4)
C6 C7 1.396(4)
C7 C8 1.378(4)
C7 H7 0.9500
C8 C9 1.380(4)
C8 H8 0.9500
C9 C10 1.381(4)
C9 H9 0.9500
C10 H10 0.9500
C11 C12 1.396(4)
C11 C16 1.404(4)
C12 C13 1.394(4)
C12 H12 0.9500
C13 C14 1.380(5)
C13 H13 0.9500
C14 C15 1.387(5)
C14 H14 0.9500
C15 C16 1.390(4)
C15 H15 0.9500
C16 H16 0.9500
C17 C22 1.401(4)
C17 C18 1.401(4)
C18 C19 1.386(3)
C18 H18 0.9500
C19 C20 1.385(4)
C19 H19 0.9500
C20 C21 1.390(4)
C20 H20 0.9500
C21 C22 1.386(4)
C21 H21 0.9500
C22 H22 0.9500

loop_
_geom_torsion_atom_site_label_1
_geom_torsion_atom_site_label_2
_geom_torsion_atom_site_label_3
_geom_torsion_atom_site_label_4
_geom_torsion
C5 P1 C1 C2 -2.9(4)
W1 P1 C1 C2 158.6(2)
C5 P1 C1 C11 176.9(3)
W1 P1 C1 C11 -21.6(5)
C11 C1 C2 C3 -178.0(3)
P1 C1 C2 C3 1.8(6)
C1 C2 C3 C4 0.9(5)
C1 C2 C3 C17 -179.1(3)
C2 C3 C4 C5 -2.1(4)
C17 C3 C4 C5 177.9(2)
C3 C4 C5 C6 178.4(2)
C3 C4 C5 P1 0.4(4)
C1 P1 C5 C4 1.9(3)
W1 P1 C5 C4 -167.6(2)
C1 P1 C5 C6 -176.3(2)
W1 P1 C5 C6 14.2(2)
C10 N1 C6 C7 1.5(4)
W1 N1 C6 C7 -176.6(2)
C10 N1 C6 C5 -179.7(2)
W1 N1 C6 C5 2.2(3)
C4 C5 C6 N1 170.2(2)
P1 C5 C6 N1 -11.6(3)
C4 C5 C6 C7 -11.0(4)
P1 C5 C6 C7 167.1(2)
N1 C6 C7 C8 -1.6(4)
C5 C6 C7 C8 179.7(3)
C6 C7 C8 C9 0.7(5)
C7 C8 C9 C10 0.1(5)
C6 N1 C10 C9 -0.7(4)
W1 N1 C10 C9 177.5(2)
C8 C9 C10 N1 -0.1(5)
C2 C1 C11 C12 -144.2(3)
P1 C1 C11 C12 36.0(4)
C2 C1 C11 C16 36.9(5)
P1 C1 C11 C16 -142.9(3)
C16 C11 C12 C13 -0.4(4)
C1 C11 C12 C13 -179.2(3)
C11 C12 C13 C14 -0.9(5)
C12 C13 C14 C15 0.9(5)
C13 C14 C15 C16 0.2(5)
C14 C15 C16 C11 -1.5(5)
C12 C11 C16 C15 1.5(5)
C1 C11 C16 C15 -179.6(3)
C4 C3 C17 C22 142.9(2)
C2 C3 C17 C22 -37.0(4)
C4 C3 C17 C18 -37.3(4)
C2 C3 C17 C18 142.8(3)
C22 C17 C18 C19 0.2(5)
C3 C17 C18 C19 -179.6(3)
C17 C18 C19 C20 0.2(6)
C18 C19 C20 C21 -0.6(5)
C19 C20 C21 C22 0.6(4)
C20 C21 C22 C17 -0.3(4)
C18 C17 C22 C21 -0.1(4)
C3 C17 C22 C21 179.7(2)
